data_2211227
loop_
_publ_author_name
'Hui-Xxiang Yang'
'Wen-Juan Zhang'
'Xia-Li Liu'
'Zhi-Hong Liu'

_publ_section_title
;
2-Methylimidazolium tetrahydroxohexaoxopentaborate
;
_journal_coeditor_code WM2049
_journal_issue 11
_journal_name_full 'Acta Crystallographica, Section E'
_journal_page_first o2846
_journal_page_last o2848
_journal_paper_doi 10.1107/S1600536806040384
_journal_volume 62
_journal_year 2006
_chemical_formula_iupac 'C4 H7 N2 +, B5 H4 O10 -'
_chemical_formula_moiety 'C4 H7 N2 +, B5 H4 O10 -'
_chemical_formula_sum 'C4 H11 B5 N2 O10'
_chemical_formula_weight 301.20
_chemical_name_common '2-methylimidazolium pentaborate'
_chemical_name_systematic
;
2-methylimidazolium tetrahydroxohexaoxopentaborate
;
_space_group_IT_number 14
_symmetry_cell_setting monoclinic
_symmetry_space_group_name_Hall '-P 2ybc'
_symmetry_space_group_name_H-M 'P 1 21/c 1'
_atom_sites_solution_hydrogens geom
_atom_sites_solution_primary direct
_atom_sites_solution_secondary difmap
_audit_creation_method SHELXL-97
_cell_angle_alpha 90.00
_cell_angle_beta 90.682(4)
_cell_angle_gamma 90.00
_cell_formula_units_Z 4
_cell_length_a 8.4513(16)
_cell_length_b 11.458(2)
_cell_length_c 14.026(3)
_cell_measurement_reflns_used 1799
_cell_measurement_temperature 293(2)
_cell_measurement_theta_max 23.69
_cell_measurement_theta_min 2.30
_cell_volume 1358.2(4)
_computing_cell_refinement 'SAINT (Bruker, 2001)'
_computing_data_collection 'SMART (Bruker, 2001)'
_computing_data_reduction SAINT
_computing_molecular_graphics 'SHELXTL (Bruker, 2001)'
_computing_publication_material SHELXTL
_computing_structure_refinement 'SHELXL97 (Sheldrick, 1997)'
_computing_structure_solution 'SHELXS97 (Sheldrick, 1997)'
_diffrn_ambient_temperature 293(2)
_diffrn_measured_fraction_theta_full 0.994
_diffrn_measured_fraction_theta_max 0.994
_diffrn_measurement_device_type 'Bruker SMART APEX CCD'
_diffrn_measurement_method '\f and \w'
_diffrn_radiation_monochromator graphite
_diffrn_radiation_source 'fine-focus sealed tube'
_diffrn_radiation_type MoK\a
_diffrn_radiation_wavelength 0.71073
_diffrn_reflns_av_R_equivalents 0.0240
_diffrn_reflns_av_sigmaI/netI 0.0274
_diffrn_reflns_limit_h_max 7
_diffrn_reflns_limit_h_min -10
_diffrn_reflns_limit_k_max 12
_diffrn_reflns_limit_k_min -14
_diffrn_reflns_limit_l_max 17
_diffrn_reflns_limit_l_min -17
_diffrn_reflns_number 7450
_diffrn_reflns_theta_full 26.04
_diffrn_reflns_theta_max 26.04
_diffrn_reflns_theta_min 2.30
_diffrn_standards_number 0
_exptl_absorpt_coefficient_mu 0.133
_exptl_absorpt_correction_T_max 0.9841
_exptl_absorpt_correction_T_min 0.9714
_exptl_absorpt_correction_type multi-scan
_exptl_absorpt_process_details '(SADABS; Bruker, 1999)'
_exptl_crystal_colour colorless
_exptl_crystal_density_diffrn 1.473
_exptl_crystal_density_method 'not measured'
_exptl_crystal_description column
_exptl_crystal_F_000 616
_exptl_crystal_size_max 0.22
_exptl_crystal_size_mid 0.17
_exptl_crystal_size_min 0.12
_refine_diff_density_max 0.188
_refine_diff_density_min -0.182
_refine_ls_extinction_method none
_refine_ls_goodness_of_fit_ref 1.012
_refine_ls_hydrogen_treatment constr
_refine_ls_matrix_type full
_refine_ls_number_parameters 195
_refine_ls_number_reflns 2676
_refine_ls_number_restraints 0
_refine_ls_restrained_S_all 1.012
_refine_ls_R_factor_all 0.0743
_refine_ls_R_factor_gt 0.0492
_refine_ls_shift/su_max 0.005
_refine_ls_shift/su_mean 0.000
_refine_ls_structure_factor_coef Fsqd
_refine_ls_weighting_details 'w=1/[\s^2^(Fo^2^)+(0.0682P)^2^+0.3185P] where P=(Fo^2^+2Fc^2^)/3'
_refine_ls_weighting_scheme calc
_refine_ls_wR_factor_gt 0.1216
_refine_ls_wR_factor_ref 0.1380
_reflns_number_gt 1878
_reflns_number_total 2676
_reflns_threshold_expression I>2\s(I)
_cod_data_source_file wm2049.cif
_cod_original_sg_symbol_H-M 'P 21/c'
_cod_database_code 2211227

loop_
_symmetry_equiv_pos_as_xyz
'x, y, z'
'-x, y+1/2, -z+1/2'
'-x, -y, -z'
'x, -y-1/2, z-1/2'

loop_
_atom_site_type_symbol
_atom_site_label
_atom_site_fract_x
_atom_site_fract_y
_atom_site_fract_z
_atom_site_U_iso_or_equiv
_atom_site_adp_type
_atom_site_calc_flag
_atom_site_refinement_flags
_atom_site_occupancy
O O1 0.44188(16) -0.06890(12) 0.25202(10) 0.0453(4) Uani d . 1
O O2 0.47233(16) 0.13956(12) 0.23470(10) 0.0454(4) Uani d . 1
O O3 0.61630(19) 0.03610(12) 0.35396(11) 0.0561(5) Uani d . 1
O O4 0.6078(2) -0.16586(13) 0.36318(13) 0.0652(5) Uani d . 1
H H4 0.5769 -0.2227 0.3327 0.098 Uiso calc R 1
O O5 0.6518(2) 0.23582(13) 0.33873(13) 0.0662(5) Uani d . 1
H H5 0.6235 0.2915 0.3060 0.099 Uiso calc R 1
O O6 0.21499(16) 0.05309(13) 0.22935(10) 0.0470(4) Uani d . 1
O O7 0.39844(16) 0.02207(12) 0.10148(10) 0.0428(4) Uani d . 1
O O8 0.12344(18) 0.01392(19) 0.07322(11) 0.0707(6) Uani d . 1
O O9 -0.05589(18) 0.05788(18) 0.19528(11) 0.0632(5) Uani d . 1
H H9 -0.1167 0.0485 0.1499 0.095 Uiso calc R 1
O O10 0.29385(19) -0.02364(19) -0.05142(11) 0.0697(6) Uani d . 1
H H10 0.3886 -0.0293 -0.0625 0.104 Uiso calc R 1
N N1 -0.1140(3) 0.1843(2) 0.4730(2) 0.0841(8) Uani d . 1
H H1A -0.1776 0.2051 0.4296 0.101 Uiso d . 1
N N2 0.0958(3) 0.1575(2) 0.55155(17) 0.0777(8) Uani d . 1
H H2A 0.1937 0.1620 0.5774 0.093 Uiso d . 1
B B1 0.3787(3) 0.0372(2) 0.20454(17) 0.0394(6) Uani d . 1
B B2 0.5533(3) -0.0669(2) 0.32113(18) 0.0447(6) Uani d . 1
B B3 0.5781(3) 0.1379(2) 0.30746(18) 0.0451(6) Uani d . 1
B B4 0.0953(3) 0.0425(2) 0.16624(18) 0.0439(6) Uani d . 1
B B5 0.2740(3) 0.0040(2) 0.04178(18) 0.0482(7) Uani d . 1
C C1 0.0372(3) 0.1985(2) 0.47304(19) 0.0632(7) Uani d . 1
C C2 -0.1553(5) 0.1301(4) 0.5578(3) 0.1156(14) Uani d . 1
H H2 -0.2568 0.1099 0.5765 0.139 Uiso calc R 1
C C3 -0.0250(5) 0.1130(4) 0.6057(3) 0.1135(14) Uani d . 1
H H3 -0.0151 0.0775 0.6651 0.136 Uiso calc R 1
C C4 0.1276(5) 0.2502(3) 0.3953(2) 0.1124(14) Uani d . 1
H H4A 0.0901 0.2197 0.3354 0.169 Uiso calc R 1
H H4B 0.2377 0.2315 0.4035 0.169 Uiso calc R 1
H H4C 0.1145 0.3334 0.3959 0.169 Uiso calc R 1

loop_
_atom_site_aniso_label
_atom_site_aniso_U_11
_atom_site_aniso_U_22
_atom_site_aniso_U_33
_atom_site_aniso_U_12
_atom_site_aniso_U_13
_atom_site_aniso_U_23
O1 0.0484(9) 0.0328(8) 0.0541(9) -0.0019(6) -0.0281(7) 0.0005(6)
O2 0.0489(9) 0.0338(8) 0.0526(9) -0.0011(6) -0.0288(7) 0.0006(6)
O3 0.0682(11) 0.0357(9) 0.0634(10) -0.0023(7) -0.0432(8) 0.0011(7)
O4 0.0797(12) 0.0361(9) 0.0784(12) -0.0012(8) -0.0538(9) 0.0028(8)
O5 0.0777(12) 0.0355(9) 0.0839(12) -0.0026(8) -0.0568(10) 0.0002(8)
O6 0.0410(8) 0.0567(10) 0.0430(8) 0.0042(7) -0.0172(6) -0.0054(7)
O7 0.0353(8) 0.0496(9) 0.0432(8) 0.0000(6) -0.0170(6) -0.0039(7)
O8 0.0339(9) 0.1317(17) 0.0461(10) 0.0019(9) -0.0162(7) -0.0189(10)
O9 0.0417(9) 0.0972(14) 0.0505(10) 0.0069(9) -0.0153(7) -0.0092(9)
O10 0.0375(9) 0.1253(17) 0.0458(10) 0.0014(10) -0.0168(7) -0.0180(10)
N1 0.0694(16) 0.0848(18) 0.0969(19) 0.0024(13) -0.0501(14) -0.0016(15)
N2 0.0753(16) 0.0759(16) 0.0808(17) 0.0073(13) -0.0476(14) -0.0007(13)
B1 0.0406(13) 0.0349(13) 0.0423(13) 0.0005(10) -0.0197(10) -0.0016(10)
B2 0.0470(14) 0.0380(13) 0.0484(14) 0.0008(10) -0.0235(11) -0.0001(11)
B3 0.0472(14) 0.0345(13) 0.0529(14) 0.0018(10) -0.0245(11) -0.0020(11)
B4 0.0385(13) 0.0493(15) 0.0437(14) 0.0024(10) -0.0137(10) -0.0007(11)
B5 0.0371(14) 0.0635(17) 0.0435(14) -0.0005(11) -0.0167(11) -0.0039(12)
C1 0.0733(18) 0.0504(15) 0.0653(16) 0.0045(13) -0.0259(14) -0.0073(12)
C2 0.082(3) 0.141(4) 0.124(3) -0.029(2) 0.001(2) 0.025(3)
C3 0.137(4) 0.131(4) 0.072(2) -0.033(3) -0.027(2) 0.030(2)
C4 0.168(4) 0.078(2) 0.093(3) -0.010(2) 0.048(3) -0.011(2)

loop_
_atom_type_symbol
_atom_type_description
_atom_type_scat_dispersion_real
_atom_type_scat_dispersion_imag
_atom_type_scat_source
C C 0.0033 0.0016 'International Tables Vol C Tables 4.2.6.8 and 6.1.1.4'
H H 0.0000 0.0000 'International Tables Vol C Tables 4.2.6.8 and 6.1.1.4'
B B 0.0013 0.0007 'International Tables Vol C Tables 4.2.6.8 and 6.1.1.4'
N N 0.0061 0.0033 'International Tables Vol C Tables 4.2.6.8 and 6.1.1.4'
O O 0.0106 0.0060 'International Tables Vol C Tables 4.2.6.8 and 6.1.1.4'

loop_
_geom_angle_atom_site_label_1
_geom_angle_atom_site_label_2
_geom_angle_atom_site_label_3
_geom_angle
_geom_angle_publ_flag
B2 O1 B1 123.76(16) yes
B3 O2 B1 123.67(17) yes
B2 O3 B3 118.89(17) yes
B2 O4 H4 109.5 ?
B3 O5 H5 109.5 ?
B4 O6 B1 123.17(18) yes
B5 O7 B1 122.11(18) yes
B5 O8 B4 120.28(18) yes
B4 O9 H9 109.5 ?
B5 O10 H10 109.5 ?
C1 N1 C2 108.4(2) ?
C1 N1 H1A 126.1 ?
C2 N1 H1A 125.5 ?
C1 N2 C3 109.0(3) ?
C1 N2 H2A 131.6 ?
C3 N2 H2A 118.8 ?
O6 B1 O7 111.92(15) yes
O6 B1 O2 110.07(17) yes
O7 B1 O2 108.03(18) yes
O6 B1 O1 109.68(18) yes
O7 B1 O1 107.54(17) yes
O2 B1 O1 109.53(15) yes
O1 B2 O4 122.06(19) yes
O1 B2 O3 121.51(19) yes
O4 B2 O3 116.43(18) yes
O2 B3 O5 122.1(2) yes
O2 B3 O3 121.43(19) yes
O5 B3 O3 116.45(18) yes
O6 B4 O9 119.7(2) yes
O6 B4 O8 120.8(2) yes
O9 B4 O8 119.47(18) yes
O7 B5 O10 121.9(2) yes
O7 B5 O8 120.8(2) yes
O10 B5 O8 117.36(19) yes
N1 C1 N2 108.9(3) ?
N1 C1 C4 125.3(3) ?
N2 C1 C4 125.8(3) ?
C3 C2 N1 106.9(3) ?
C3 C2 H2 126.6 ?
N1 C2 H2 126.6 ?
C2 C3 N2 106.7(3) ?
C2 C3 H3 126.6 ?
N2 C3 H3 126.6 ?
C1 C4 H4A 109.5 ?
C1 C4 H4B 109.5 ?
H4A C4 H4B 109.5 ?
C1 C4 H4C 109.5 ?
H4A C4 H4C 109.5 ?
H4B C4 H4C 109.5 ?

loop_
_geom_bond_atom_site_label_1
_geom_bond_atom_site_label_2
_geom_bond_distance
_geom_bond_publ_flag
B1 O1 1.482(3) yes
B1 O2 1.474(3) yes
B1 O6 1.442(3) yes
B1 O7 1.467(3) yes
B2 O3 1.372(3) yes
B2 O1 1.344(2) yes
B2 O4 1.356(3) yes
B3 O3 1.373(3) yes
B3 O2 1.349(2) yes
B3 O5 1.354(3) yes
B4 O6 1.342(3) yes
B4 O8 1.369(3) yes
B4 O9 1.357(3) yes
B5 O7 1.352(3) yes
B5 O8 1.357(3) yes
B5 O10 1.357(3) yes
O9 H9 0.82 ?
O4 H4 0.82 ?
O5 H5 0.82 ?
O10 H10 0.82 ?
N1 C1 1.288(3) ?
N1 C2 1.389(5) ?
N1 H1A 0.84 ?
N2 C1 1.291(3) ?
N2 C3 1.377(4) ?
N2 H2A 0.90 ?
C1 C4 1.464(4) ?
C2 C3 1.298(5) ?
C2 H2 0.93 ?
C3 H3 0.93 ?
C4 H4A 0.96 ?
C4 H4B 0.96 ?
C4 H4C 0.96 ?

loop_
_geom_hbond_atom_site_label_D
_geom_hbond_atom_site_label_H
_geom_hbond_atom_site_label_A
_geom_hbond_site_symmetry_A
_geom_hbond_distance_DH
_geom_hbond_distance_HA
_geom_hbond_distance_DA
_geom_hbond_angle_DHA
_geom_hbond_publ_flag
N1 H1A O5 1_455 0.84 1.95 2.780(2) 170.8 yes
N2 H2A O4 3_656 0.90 1.87 2.765(3) 176.6 yes
O4 H4 O2 2_645 0.82 1.88 2.700(2) 173.8 yes
O5 H5 O1 2_655 0.82 1.87 2.689(2) 171.5 yes
O9 H9 O10 3 0.82 2.05 2.859(2) 171.6 yes
O10 H10 O7 3_655 0.82 1.89 2.702(2) 170.8 yes

loop_
_cod_related_entry_id
_cod_related_entry_database
_cod_related_entry_code
1 ChemSpider 21126060
